data_2238343
loop_
_publ_author_name
'Bandeira, Katlen C. T.'
'Bresolin, Leandro'
'N\"ather, Christian'
'Jess, Inke'
'de Oliveira, Adriano Bof'

_publ_section_title
;
 1-(5-Bromo-2-oxoindolin-3-ylidene)-4-phenylthiosemicarbazide
;
_journal_issue 8
_journal_name_full 'Acta Crystallographica Section E'
_journal_page_first o1337
_journal_page_last o1338
_journal_paper_doi 10.1107/S1600536813020497
_journal_volume 69
_journal_year 2013
_chemical_formula_iupac 'C15 H11 Br N4 O S'
_chemical_formula_moiety 'C15 H11 Br N4 O S'
_chemical_formula_sum 'C15 H11 Br N4 O S'
_chemical_formula_weight 375.25
_chemical_name_common 5-Bromoisatin-3-(4-phenyl)thiosemicarbazone
_chemical_name_systematic
;
1-(5-Bromo-2-oxoindolin-3-ylidene)-4-phenylthiosemicarbazide
;
_space_group_IT_number 14
_symmetry_cell_setting monoclinic
_symmetry_space_group_name_Hall '-P 2ybc'
_symmetry_space_group_name_H-M 'P 1 21/c 1'
_atom_sites_solution_hydrogens geom
_atom_sites_solution_primary direct
_atom_sites_solution_secondary difmap
_audit_creation_method SHELXL-97
_cell_angle_alpha 90.00
_cell_angle_beta 91.272(8)
_cell_angle_gamma 90.00
_cell_formula_units_Z 4
_cell_length_a 5.6882(3)
_cell_length_b 18.4086(9)
_cell_length_c 14.4668(10)
_cell_measurement_reflns_used 13698
_cell_measurement_temperature 200(2)
_cell_measurement_theta_max 26.00
_cell_measurement_theta_min 2.62
_cell_volume 1514.47(15)
_computing_cell_refinement '<i>X-AREA</i> (Stoe & Cie, 2008)'
_computing_data_collection '<i>X-AREA</i> (Stoe & Cie, 2008)'
_computing_data_reduction '<i>X-RED32</i> (Stoe & Cie, 2008)'
_computing_molecular_graphics 'DIAMOND (Brandenburg, 2006)'
_computing_publication_material 'publCIF (Westrip, 2010)'
_computing_structure_refinement 'SHELXL97 (Sheldrick, 2008)'
_computing_structure_solution 'SHELXS97 (Sheldrick, 2008)'
_diffrn_ambient_temperature 200(2)
_diffrn_measured_fraction_theta_full 0.982
_diffrn_measured_fraction_theta_max 0.982
_diffrn_measurement_device_type 'Stoe IPDS-1'
_diffrn_measurement_method '\f scans'
_diffrn_radiation_monochromator graphite
_diffrn_radiation_type MoK\a
_diffrn_radiation_wavelength 0.71073
_diffrn_reflns_av_R_equivalents 0.0639
_diffrn_reflns_av_sigmaI/netI 0.0369
_diffrn_reflns_limit_h_max 6
_diffrn_reflns_limit_h_min -6
_diffrn_reflns_limit_k_max 22
_diffrn_reflns_limit_k_min -22
_diffrn_reflns_limit_l_max 17
_diffrn_reflns_limit_l_min -17
_diffrn_reflns_number 13502
_diffrn_reflns_theta_full 26.00
_diffrn_reflns_theta_max 26.00
_diffrn_reflns_theta_min 2.62
_exptl_absorpt_coefficient_mu 2.858
_exptl_absorpt_correction_T_max 0.6772
_exptl_absorpt_correction_T_min 0.6331
_exptl_absorpt_correction_type numerical
_exptl_absorpt_process_details '(X-SHAPE and X-RED32; Stoe & Cie, 2008)'
_exptl_crystal_colour yellow
_exptl_crystal_density_diffrn 1.646
_exptl_crystal_density_method 'not measured'
_exptl_crystal_description block
_exptl_crystal_F_000 752
_exptl_crystal_size_max 0.12
_exptl_crystal_size_mid 0.10
_exptl_crystal_size_min 0.08
_refine_diff_density_max 0.671
_refine_diff_density_min -1.108
_refine_ls_goodness_of_fit_ref 1.036
_refine_ls_hydrogen_treatment constr
_refine_ls_matrix_type full
_refine_ls_number_parameters 199
_refine_ls_number_reflns 2903
_refine_ls_number_restraints 0
_refine_ls_restrained_S_all 1.036
_refine_ls_R_factor_all 0.0627
_refine_ls_R_factor_gt 0.0457
_refine_ls_shift/su_max 0.001
_refine_ls_shift/su_mean 0.000
_refine_ls_structure_factor_coef Fsqd
_refine_ls_weighting_details 'calc w=1/[\s^2^(Fo^2^)+(0.0517P)^2^+1.4796P] where P=(Fo^2^+2Fc^2^)/3'
_refine_ls_weighting_scheme calc
_refine_ls_wR_factor_gt 0.0979
_refine_ls_wR_factor_ref 0.1053
_reflns_number_gt 2235
_reflns_number_total 2903
_reflns_threshold_expression I>2sigma(I)
_cod_data_source_file fy2102.cif
_cod_data_source_block I
_cod_original_sg_symbol_H-M 'P 21/c'
_cod_database_code 2238343
_cod_database_fobs_code 2238343

loop_
_symmetry_equiv_pos_as_xyz
'x, y, z'
'-x, y+1/2, -z+1/2'
'-x, -y, -z'
'x, -y-1/2, z-1/2'

loop_
_atom_site_type_symbol
_atom_site_label
_atom_site_fract_x
_atom_site_fract_y
_atom_site_fract_z
_atom_site_U_iso_or_equiv
_atom_site_adp_type
_atom_site_calc_flag
_atom_site_refinement_flags
_atom_site_occupancy
_atom_site_symmetry_multiplicity
N N1 0.0836(5) 0.47322(14) 1.38606(19) 0.0312(6) Uani d . 1 1
H H1 -0.0271 0.4583 1.4231 0.037 Uiso calc R 1 1
C C1 0.2595(5) 0.51911(16) 1.4116(2) 0.0283(7) Uani d . 1 1
O O1 0.2888(4) 0.54902(12) 1.48762(15) 0.0316(5) Uani d . 1 1
C C2 0.4124(5) 0.52739(15) 1.3285(2) 0.0247(6) Uani d . 1 1
C C3 0.3024(5) 0.48403(15) 1.2553(2) 0.0261(6) Uani d . 1 1
C C4 0.3560(6) 0.47236(17) 1.1638(2) 0.0324(7) Uani d . 1 1
H H4 0.4915 0.4934 1.1374 0.039 Uiso calc R 1 1
C C5 0.2042(7) 0.42873(18) 1.1120(2) 0.0374(8) Uani d . 1 1
Br Br1 0.28023(10) 0.40737(3) 0.98769(3) 0.0688(2) Uani d . 1 1
C C6 0.0060(6) 0.39716(18) 1.1491(3) 0.0381(8) Uani d . 1 1
H H6 -0.0934 0.3675 1.1113 0.046 Uiso calc R 1 1
C C7 -0.0482(6) 0.40850(17) 1.2412(3) 0.0351(8) Uani d . 1 1
H H7 -0.1826 0.3868 1.2675 0.042 Uiso calc R 1 1
C C8 0.1004(5) 0.45251(16) 1.2930(2) 0.0283(7) Uani d . 1 1
N N2 0.6012(4) 0.56591(13) 1.32193(18) 0.0256(5) Uani d . 1 1
N N3 0.6730(5) 0.60375(13) 1.39722(17) 0.0260(5) Uani d . 1 1
H H3 0.6004 0.5976 1.4497 0.031 Uiso calc R 1 1
C C9 0.8582(5) 0.65192(15) 1.3933(2) 0.0245(6) Uani d . 1 1
S S1 0.91317(16) 0.70212(5) 1.48665(6) 0.0369(2) Uani d . 1 1
N N4 0.9676(4) 0.65094(13) 1.31167(17) 0.0260(5) Uani d . 1 1
H H4A 0.9123 0.6186 1.2721 0.031 Uiso calc R 1 1
C C10 1.1570(5) 0.69326(15) 1.2785(2) 0.0241(6) Uani d . 1 1
C C11 1.3184(5) 0.72936(16) 1.3353(2) 0.0270(6) Uani d . 1 1
H H11 1.3035 0.7283 1.4005 0.032 Uiso calc R 1 1
C C12 1.5030(6) 0.76727(17) 1.2954(3) 0.0348(7) Uani d . 1 1
H H12 1.6135 0.7922 1.3340 0.042 Uiso calc R 1 1
C C13 1.5277(6) 0.76906(19) 1.2009(3) 0.0373(8) Uani d . 1 1
H H13 1.6537 0.7952 1.1745 0.045 Uiso calc R 1 1
C C14 1.3681(6) 0.7327(2) 1.1451(2) 0.0410(8) Uani d . 1 1
H H14 1.3847 0.7335 1.0799 0.049 Uiso calc R 1 1
C C15 1.1830(6) 0.6949(2) 1.1832(2) 0.0355(8) Uani d . 1 1
H H15 1.0736 0.6700 1.1440 0.043 Uiso calc R 1 1

loop_
_atom_site_aniso_label
_atom_site_aniso_U_11
_atom_site_aniso_U_22
_atom_site_aniso_U_33
_atom_site_aniso_U_12
_atom_site_aniso_U_13
_atom_site_aniso_U_23
N1 0.0231(15) 0.0324(14) 0.0385(15) -0.0034(10) 0.0124(11) 0.0030(11)
C1 0.0216(17) 0.0269(15) 0.0367(18) 0.0058(11) 0.0065(13) 0.0074(12)
O1 0.0272(13) 0.0369(12) 0.0312(12) 0.0018(9) 0.0096(9) 0.0014(9)
C2 0.0189(16) 0.0248(14) 0.0307(16) 0.0013(11) 0.0065(12) 0.0032(11)
C3 0.0218(17) 0.0222(14) 0.0344(17) -0.0003(11) 0.0059(12) 0.0043(12)
C4 0.0320(19) 0.0305(16) 0.0350(18) -0.0055(13) 0.0058(14) 0.0036(13)
C5 0.047(2) 0.0325(17) 0.0329(18) -0.0087(15) 0.0038(15) 0.0041(13)
Br1 0.1019(4) 0.0700(3) 0.0350(2) -0.0476(3) 0.0120(2) -0.00818(19)
C6 0.036(2) 0.0311(17) 0.046(2) -0.0080(14) -0.0056(15) 0.0015(14)
C7 0.0242(18) 0.0318(16) 0.050(2) -0.0061(13) 0.0075(14) 0.0040(14)
C8 0.0219(17) 0.0252(14) 0.0380(18) 0.0012(11) 0.0067(13) 0.0059(12)
N2 0.0233(14) 0.0235(12) 0.0300(14) 0.0007(10) 0.0042(10) 0.0025(10)
N3 0.0251(14) 0.0289(13) 0.0245(13) -0.0019(10) 0.0072(10) 0.0029(10)
C9 0.0223(16) 0.0254(14) 0.0259(15) 0.0028(11) 0.0025(12) 0.0038(11)
S1 0.0411(5) 0.0419(5) 0.0279(4) -0.0053(4) 0.0071(3) -0.0087(3)
N4 0.0242(14) 0.0281(12) 0.0260(13) -0.0050(10) 0.0048(10) -0.0026(10)
C10 0.0208(16) 0.0257(14) 0.0258(15) 0.0011(11) 0.0024(11) 0.0032(11)
C11 0.0240(17) 0.0273(15) 0.0297(16) 0.0001(12) -0.0003(12) -0.0007(12)
C12 0.0236(18) 0.0298(16) 0.051(2) -0.0014(12) -0.0024(14) 0.0018(14)
C13 0.0224(18) 0.0391(18) 0.051(2) -0.0013(13) 0.0071(15) 0.0145(15)
C14 0.031(2) 0.062(2) 0.0303(18) -0.0024(16) 0.0070(14) 0.0084(16)
C15 0.0253(18) 0.053(2) 0.0278(17) -0.0086(15) 0.0007(13) -0.0007(14)

loop_
_atom_type_symbol
_atom_type_description
_atom_type_scat_dispersion_real
_atom_type_scat_dispersion_imag
_atom_type_scat_source
C C 0.0033 0.0016 'International Tables Vol C Tables 4.2.6.8 and 6.1.1.4'
H H 0.0000 0.0000 'International Tables Vol C Tables 4.2.6.8 and 6.1.1.4'
N N 0.0061 0.0033 'International Tables Vol C Tables 4.2.6.8 and 6.1.1.4'
O O 0.0106 0.0060 'International Tables Vol C Tables 4.2.6.8 and 6.1.1.4'
S S 0.1246 0.1234 'International Tables Vol C Tables 4.2.6.8 and 6.1.1.4'
Br Br -0.2901 2.4595 'International Tables Vol C Tables 4.2.6.8 and 6.1.1.4'

loop_
_geom_angle_atom_site_label_1
_geom_angle_atom_site_label_2
_geom_angle_atom_site_label_3
_geom_angle
C1 N1 C8 111.4(3)
C1 N1 H1 124.3
C8 N1 H1 124.3
O1 C1 N1 127.1(3)
O1 C1 C2 126.5(3)
N1 C1 C2 106.3(3)
N2 C2 C3 126.3(3)
N2 C2 C1 127.5(3)
C3 C2 C1 106.2(3)
C4 C3 C8 120.4(3)
C4 C3 C2 133.0(3)
C8 C3 C2 106.6(3)
C3 C4 C5 117.4(3)
C3 C4 H4 121.3
C5 C4 H4 121.3
C6 C5 C4 122.3(3)
C6 C5 Br1 118.9(3)
C4 C5 Br1 118.6(3)
C5 C6 C7 120.5(3)
C5 C6 H6 119.7
C7 C6 H6 119.7
C8 C7 C6 117.5(3)
C8 C7 H7 121.2
C6 C7 H7 121.2
C7 C8 N1 128.8(3)
C7 C8 C3 121.8(3)
N1 C8 C3 109.4(3)
C2 N2 N3 117.5(3)
N2 N3 C9 121.1(2)
N2 N3 H3 119.4
C9 N3 H3 119.4
N4 C9 N3 113.3(3)
N4 C9 S1 129.7(2)
N3 C9 S1 117.0(2)
C9 N4 C10 131.0(3)
C9 N4 H4A 114.5
C10 N4 H4A 114.5
C11 C10 C15 119.5(3)
C11 C10 N4 124.0(3)
C15 C10 N4 116.4(3)
C10 C11 C12 119.2(3)
C10 C11 H11 120.4
C12 C11 H11 120.4
C13 C12 C11 121.1(3)
C13 C12 H12 119.5
C11 C12 H12 119.5
C14 C13 C12 119.3(3)
C14 C13 H13 120.3
C12 C13 H13 120.3
C13 C14 C15 120.6(3)
C13 C14 H14 119.7
C15 C14 H14 119.7
C14 C15 C10 120.2(3)
C14 C15 H15 119.9
C10 C15 H15 119.9

loop_
_geom_bond_atom_site_label_1
_geom_bond_atom_site_label_2
_geom_bond_distance
N1 C1 1.355(4)
N1 C8 1.405(4)
N1 H1 0.8800
C1 O1 1.238(4)
C1 C2 1.507(4)
C2 N2 1.292(4)
C2 C3 1.456(4)
C3 C4 1.382(5)
C3 C8 1.408(4)
C4 C5 1.387(5)
C4 H4 0.9500
C5 C6 1.387(5)
C5 Br1 1.899(4)
C6 C7 1.390(5)
C6 H6 0.9500
C7 C8 1.380(5)
C7 H7 0.9500
N2 N3 1.349(4)
N3 C9 1.379(4)
N3 H3 0.8800
C9 N4 1.347(4)
C9 S1 1.660(3)
N4 C10 1.421(4)
N4 H4A 0.8800
C10 C11 1.388(4)
C10 C15 1.391(4)
C11 C12 1.397(5)
C11 H11 0.9500
C12 C13 1.378(5)
C12 H12 0.9500
C13 C14 1.375(5)
C13 H13 0.9500
C14 C15 1.386(5)
C14 H14 0.9500
C15 H15 0.9500

loop_
_geom_hbond_atom_site_label_D
_geom_hbond_atom_site_label_H
_geom_hbond_atom_site_label_A
_geom_hbond_site_symmetry_A
_geom_hbond_distance_DH
_geom_hbond_distance_HA
_geom_hbond_distance_DA
_geom_hbond_angle_DHA
N1 H1 O1 3_568 0.88 2.00 2.858(3) 165.6
N3 H3 O1 . 0.88 2.07 2.762(3) 134.8
N4 H4A N2 . 0.88 2.16 2.613(4) 111.8

loop_
_geom_torsion_atom_site_label_1
_geom_torsion_atom_site_label_2
_geom_torsion_atom_site_label_3
_geom_torsion_atom_site_label_4
_geom_torsion
C8 N1 C1 O1 177.1(3)
C8 N1 C1 C2 -2.2(3)
O1 C1 C2 N2 1.1(5)
N1 C1 C2 N2 -179.6(3)
O1 C1 C2 C3 -177.9(3)
N1 C1 C2 C3 1.5(3)
N2 C2 C3 C4 -1.5(5)
C1 C2 C3 C4 177.5(3)
N2 C2 C3 C8 -179.2(3)
C1 C2 C3 C8 -0.2(3)
C8 C3 C4 C5 -0.2(5)
C2 C3 C4 C5 -177.6(3)
C3 C4 C5 C6 -0.3(5)
C3 C4 C5 Br1 -176.8(2)
C4 C5 C6 C7 0.1(6)
Br1 C5 C6 C7 176.6(3)
C5 C6 C7 C8 0.6(5)
C6 C7 C8 N1 179.0(3)
C6 C7 C8 C3 -1.2(5)
C1 N1 C8 C7 -178.0(3)
C1 N1 C8 C3 2.2(3)
C4 C3 C8 C7 1.0(5)
C2 C3 C8 C7 179.0(3)
C4 C3 C8 N1 -179.2(3)
C2 C3 C8 N1 -1.2(3)
C3 C2 N2 N3 178.6(3)
C1 C2 N2 N3 -0.2(4)
C2 N2 N3 C9 -173.3(3)
N2 N3 C9 N4 -6.0(4)
N2 N3 C9 S1 173.5(2)
N3 C9 N4 C10 177.3(3)
S1 C9 N4 C10 -2.2(5)
C9 N4 C10 C11 21.9(5)
C9 N4 C10 C15 -161.0(3)
C15 C10 C11 C12 0.6(4)
N4 C10 C11 C12 177.7(3)
C10 C11 C12 C13 -0.3(5)
C11 C12 C13 C14 -0.2(5)
C12 C13 C14 C15 0.4(5)
C13 C14 C15 C10 -0.1(6)
C11 C10 C15 C14 -0.4(5)
N4 C10 C15 C14 -177.7(3)
